data_1555751
loop_
_publ_author_name
'Zhang, Juan'
'Chen, Zhi-Xiong'
'Du, Ting'
'Li, Bing'
'Gu, Yonghong'
'Tian, Shi-Kai'

_publ_section_title
;
 Aryne-Mediated [2,3]-Sigmatropic Rearrangement of Tertiary Allylic
 Amines.
;
_journal_issue 19
_journal_name_full 'Organic letters'
_journal_page_first 4872
_journal_page_last 4875
_journal_paper_doi 10.1021/acs.orglett.6b02344
_journal_volume 18
_journal_year 2016
_chemical_absolute_configuration ad
_chemical_formula_sum 'C23 H29 Cl3 N2 O3 S'
_chemical_formula_weight 519.89
_space_group_crystal_system orthorhombic
_space_group_IT_number 19
_space_group_name_Hall 'P 2ac 2ab'
_space_group_name_H-M_alt 'P 21 21 21'
_atom_sites_solution_hydrogens geom
_audit_creation_method SHELXL-2013
_cell_angle_alpha 90
_cell_angle_beta 90
_cell_angle_gamma 90
_cell_formula_units_Z 4
_cell_length_a 10.8104(3)
_cell_length_b 11.1726(3)
_cell_length_c 21.1349(5)
_cell_measurement_reflns_used 4640
_cell_measurement_temperature 288(2)
_cell_measurement_theta_max 69.4040
_cell_measurement_theta_min 3.9630
_cell_volume 2552.68(12)
_computing_cell_refinement 'CrysAlisPro (Agilent Technologies)'
_computing_data_collection 'CrysAlisPro (Agilent Technologies)'
_computing_data_reduction 'CrysAlisPro (Agilent Technologies)'
_computing_molecular_graphics 'Ortep-3 (L. J. Farrugia, 2001)'
_computing_publication_material SHELXL-2013
_computing_structure_refinement 'SHELXL-2013 (Sheldrick, 2013)'
_computing_structure_solution 'SHELXS-97 (Sheldrick, 1997)'
_diffrn_ambient_temperature 288(2)
_diffrn_detector_area_resol_mean 15.9149
_diffrn_measured_fraction_theta_full 0.996
_diffrn_measured_fraction_theta_max 0.987
_diffrn_measurement_device_type 'Gemini S Ultra, Agilent Technologies'
_diffrn_measurement_method '\w scans'
_diffrn_radiation_type CuK\a
_diffrn_radiation_wavelength 1.54184
_diffrn_reflns_av_R_equivalents 0.0274
_diffrn_reflns_av_unetI/netI 0.0343
_diffrn_reflns_Laue_measured_fraction_full 0.996
_diffrn_reflns_Laue_measured_fraction_max 0.987
_diffrn_reflns_limit_h_max 13
_diffrn_reflns_limit_h_min -12
_diffrn_reflns_limit_k_max 13
_diffrn_reflns_limit_k_min -11
_diffrn_reflns_limit_l_max 25
_diffrn_reflns_limit_l_min -15
_diffrn_reflns_number 9540
_diffrn_reflns_point_group_measured_fraction_full 0.994
_diffrn_reflns_point_group_measured_fraction_max 0.980
_diffrn_reflns_theta_full 67.684
_diffrn_reflns_theta_max 69.901
_diffrn_reflns_theta_min 4.476
_diffrn_source 'Enhance Ultra (Cu) X-ray Source'
_exptl_absorpt_coefficient_mu 4.236
_exptl_absorpt_correction_T_max 1.00000
_exptl_absorpt_correction_T_min 0.61470
_exptl_absorpt_correction_type multi-scan
_exptl_absorpt_process_details
;
CrysAlisPro, Agilent Technologies,
Version 1.171.37.35 (release 13-08-2014 CrysAlis171 .NET)
(compiled Aug 13 2014,18:06:01)
Empirical absorption correction using spherical harmonics,
 implemented in SCALE3 ABSPACK scaling algorithm.
;
_exptl_crystal_density_diffrn 1.353
_exptl_crystal_description block
_exptl_crystal_F_000 1088
_exptl_crystal_size_max 0.310
_exptl_crystal_size_mid 0.300
_exptl_crystal_size_min 0.240
_refine_diff_density_max 0.780
_refine_diff_density_min -0.522
_refine_diff_density_rms 0.067
_refine_ls_abs_structure_details
;
 Flack x determined using 1785 quotients [(I+)-(I-)]/[(I+)+(I-)]
 (Parsons and Flack (2004), Acta Cryst. A60, s61).
;
_refine_ls_abs_structure_Flack 0.007(8)
_refine_ls_extinction_coef 0.0055(7)
_refine_ls_extinction_expression Fc^*^=kFc[1+0.001xFc^2^\l^3^/sin(2\q)]^-1/4^
_refine_ls_extinction_method SHELXL
_refine_ls_goodness_of_fit_ref 1.060
_refine_ls_hydrogen_treatment constr
_refine_ls_matrix_type full
_refine_ls_number_parameters 292
_refine_ls_number_reflns 4721
_refine_ls_number_restraints 0
_refine_ls_restrained_S_all 1.060
_refine_ls_R_factor_all 0.0815
_refine_ls_R_factor_gt 0.0771
_refine_ls_shift/su_max 0.000
_refine_ls_shift/su_mean 0.000
_refine_ls_structure_factor_coef Fsqd
_refine_ls_weighting_details 'w=1/[\s^2^(Fo^2^)+(0.0852P)^2^+2.4874P] where P=(Fo^2^+2Fc^2^)/3'
_refine_ls_weighting_scheme calc
_refine_ls_wR_factor_gt 0.1938
_refine_ls_wR_factor_ref 0.1985
_reflns_Friedel_coverage 0.749
_reflns_Friedel_fraction_full 0.991
_reflns_Friedel_fraction_max 0.972
_reflns_number_gt 4385
_reflns_number_total 4721
_reflns_threshold_expression 'I > 2\s(I)'
_cod_data_source_file ol6b02344_si_003.cif
_cod_data_source_block shelxl
_cod_database_code 1555751
_shelx_space_group_comment
;
The symmetry employed for this shelxl refinement is uniquely defined
by the following loop, which should always be used as a source of
symmetry information in preference to the above space-group names.
They are only intended as comments.
;
_shelx_estimated_absorpt_t_min 0.353
_shelx_estimated_absorpt_t_max 0.430
_shelxl_version_number 2013-4

loop_
_space_group_symop_operation_xyz
'x, y, z'
'-x+1/2, -y, z+1/2'
'x+1/2, -y+1/2, -z'
'-x, y+1/2, -z+1/2'

loop_
_atom_site_label
_atom_site_type_symbol
_atom_site_fract_x
_atom_site_fract_y
_atom_site_fract_z
_atom_site_U_iso_or_equiv
_atom_site_adp_type
_atom_site_occupancy
_atom_site_site_symmetry_order
_atom_site_calc_flag
_atom_site_refinement_flags_posn
_atom_site_refinement_flags_adp
S1 S 1.12192(15) 0.72237(12) 0.33142(9) 0.0675(5) Uani 1 1 d . .
O1 O 1.1542(3) 1.0580(3) 0.30559(19) 0.0555(9) Uani 1 1 d . .
Cl3 Cl 1.2015(5) 1.4008(3) 0.3781(3) 0.1860(19) Uani 1 1 d . .
Cl2 Cl 0.9527(4) 1.3424(4) 0.3685(3) 0.189(2) Uani 1 1 d . .
Cl1 Cl 1.0884(6) 1.2487(5) 0.47281(16) 0.229(3) Uani 1 1 d . .
N2 N 1.0938(4) 0.8729(3) 0.3327(2) 0.0455(9) Uani 1 1 d . .
O2 O 1.1810(6) 0.6912(5) 0.2734(3) 0.1004(19) Uani 1 1 d . .
O3 O 1.1821(6) 0.6886(4) 0.3888(3) 0.0934(17) Uani 1 1 d . .
N1 N 1.4050(4) 1.0016(5) 0.3001(3) 0.0599(12) Uani 1 1 d . .
C13 C 0.9627(5) 0.9025(6) 0.3213(3) 0.0548(13) Uani 1 1 d . .
H13 H 0.9499 0.9196 0.2763 0.066 Uiso 1 1 calc R U
C7 C 1.4194(5) 0.9910(5) 0.2348(3) 0.0573(14) Uani 1 1 d . .
C11 C 1.3782(8) 0.8945(8) 0.1353(4) 0.084(2) Uani 1 1 d . .
H11 H 1.3358 0.8364 0.1124 0.100 Uiso 1 1 calc R U
C6 C 1.1844(4) 0.9586(4) 0.3210(2) 0.0440(11) Uani 1 1 d . .
C5 C 1.3188(5) 0.9222(5) 0.3320(3) 0.0545(13) Uani 1 1 d . .
H5 H 1.3303 0.8414 0.3149 0.065 Uiso 1 1 calc R U
C8 C 1.5035(6) 1.0650(7) 0.2026(4) 0.0722(18) Uani 1 1 d . .
H8 H 1.5465 1.1236 0.2247 0.087 Uiso 1 1 calc R U
C18 C 0.8861(5) 0.7905(6) 0.3409(3) 0.0627(15) Uani 1 1 d . .
C19 C 0.8435(5) 0.8209(6) 0.4093(3) 0.0623(15) Uani 1 1 d . .
C1 C 1.4296(6) 1.1192(6) 0.3282(4) 0.0732(17) Uani 1 1 d . .
H1A H 1.3795 1.1787 0.3067 0.088 Uiso 1 1 calc R U
H1B H 1.5157 1.1397 0.3213 0.088 Uiso 1 1 calc R U
C14 C 0.9108(6) 1.0025(7) 0.3606(4) 0.083(2) Uani 1 1 d . .
H14A H 0.8901 1.0715 0.3348 0.099 Uiso 1 1 calc R U
H14B H 0.9680 1.0266 0.3936 0.099 Uiso 1 1 calc R U
C10 C 1.4624(8) 0.9692(8) 0.1047(4) 0.092(2) Uani 1 1 d . .
H10 H 1.4761 0.9617 0.0614 0.110 Uiso 1 1 calc R U
C17 C 0.7685(7) 0.7962(11) 0.3034(4) 0.110(4) Uani 1 1 d . .
H17A H 0.7183 0.7252 0.3096 0.132 Uiso 1 1 calc R U
H17B H 0.7847 0.8068 0.2586 0.132 Uiso 1 1 calc R U
C9 C 1.5230(7) 1.0516(8) 0.1383(4) 0.087(2) Uani 1 1 d . .
H9 H 1.5796 1.1011 0.1180 0.104 Uiso 1 1 calc R U
C4 C 1.3447(6) 0.9180(8) 0.4039(3) 0.078(2) Uani 1 1 d . .
H4A H 1.2746 0.8816 0.4251 0.093 Uiso 1 1 calc R U
H4B H 1.4164 0.8679 0.4116 0.093 Uiso 1 1 calc R U
C15 C 0.7929(7) 0.9432(9) 0.3888(5) 0.094(3) Uani 1 1 d . .
H15 H 0.7522 0.9891 0.4223 0.113 Uiso 1 1 calc R U
C20 C 0.9467(7) 0.8227(8) 0.4596(3) 0.078(2) Uani 1 1 d . .
H20A H 0.9780 0.7431 0.4655 0.117 Uiso 1 1 calc R U
H20B H 0.9140 0.8521 0.4988 0.117 Uiso 1 1 calc R U
H20C H 1.0125 0.8741 0.4457 0.117 Uiso 1 1 calc R U
C21 C 0.7431(7) 0.7365(10) 0.4345(4) 0.098(3) Uani 1 1 d . .
H21A H 0.6733 0.7375 0.4064 0.147 Uiso 1 1 calc R U
H21B H 0.7176 0.7625 0.4758 0.147 Uiso 1 1 calc R U
H21C H 0.7755 0.6566 0.4371 0.147 Uiso 1 1 calc R U
C16 C 0.7074(7) 0.9074(12) 0.3323(5) 0.129(5) Uani 1 1 d . .
H16A H 0.6246 0.8890 0.3470 0.155 Uiso 1 1 calc R U
H16B H 0.7026 0.9716 0.3015 0.155 Uiso 1 1 calc R U
C12 C 1.3575(6) 0.9064(7) 0.1990(4) 0.0727(17) Uani 1 1 d . .
H12 H 1.3005 0.8563 0.2186 0.087 Uiso 1 1 calc R U
C22 C 0.9633(7) 0.6786(6) 0.3303(4) 0.082(2) Uani 1 1 d . .
H22A H 0.9428 0.6425 0.2900 0.098 Uiso 1 1 calc R U
H22B H 0.9473 0.6206 0.3635 0.098 Uiso 1 1 calc R U
C23 C 1.0947(10) 1.2925(7) 0.3978(5) 0.105(3) Uani 1 1 d . .
H23 H 1.1164 1.2214 0.3731 0.126 Uiso 1 1 calc R U
C2 C 1.4031(9) 1.1243(9) 0.3970(4) 0.098(3) Uani 1 1 d . .
H2 H 1.4137 1.1978 0.4169 0.118 Uiso 1 1 calc R U
C3 C 1.3670(9) 1.0371(9) 0.4314(4) 0.102(3) Uani 1 1 d . .
H3 H 1.3546 1.0489 0.4745 0.122 Uiso 1 1 calc R U

loop_
_atom_site_aniso_label
_atom_site_aniso_U_11
_atom_site_aniso_U_22
_atom_site_aniso_U_33
_atom_site_aniso_U_23
_atom_site_aniso_U_13
_atom_site_aniso_U_12
S1 0.0686(9) 0.0414(6) 0.0925(11) -0.0075(7) 0.0142(8) -0.0042(7)
O1 0.0479(19) 0.0446(19) 0.074(2) 0.0171(17) -0.0022(17) 0.0031(16)
Cl3 0.196(4) 0.0881(18) 0.274(5) 0.023(3) -0.001(4) -0.037(2)
Cl2 0.155(3) 0.127(3) 0.286(6) 0.039(3) -0.025(3) 0.013(2)
Cl1 0.328(7) 0.258(5) 0.102(2) 0.037(3) 0.069(3) 0.086(5)
N2 0.039(2) 0.042(2) 0.055(2) -0.0008(18) -0.0015(18) -0.0020(16)
O2 0.115(5) 0.068(3) 0.118(4) -0.027(3) 0.045(4) -0.010(3)
O3 0.105(4) 0.060(3) 0.115(4) 0.025(3) -0.023(3) 0.016(3)
N1 0.040(2) 0.063(3) 0.076(3) 0.015(2) -0.001(2) -0.006(2)
C13 0.037(2) 0.071(4) 0.056(3) 0.019(3) -0.005(2) -0.004(2)
C7 0.035(2) 0.059(3) 0.077(4) 0.014(3) 0.008(2) 0.005(2)
C11 0.084(5) 0.086(5) 0.081(5) -0.010(4) 0.017(4) -0.007(4)
C6 0.040(2) 0.045(3) 0.047(3) 0.001(2) -0.002(2) -0.0043(19)
C5 0.041(2) 0.056(3) 0.066(3) 0.013(3) -0.001(2) 0.002(2)
C8 0.049(3) 0.072(4) 0.095(5) 0.022(4) 0.007(3) -0.006(3)
C18 0.046(3) 0.088(4) 0.054(3) 0.009(3) -0.011(2) -0.025(3)
C19 0.050(3) 0.078(4) 0.059(3) 0.009(3) 0.005(3) -0.012(3)
C1 0.061(4) 0.073(4) 0.085(4) 0.012(4) -0.009(3) -0.017(3)
C14 0.053(3) 0.068(4) 0.128(6) 0.030(4) 0.021(4) 0.016(3)
C10 0.094(6) 0.095(6) 0.086(5) 0.006(4) 0.034(5) 0.004(5)
C17 0.055(4) 0.192(11) 0.082(5) 0.043(6) -0.024(4) -0.037(6)
C9 0.072(5) 0.094(6) 0.095(5) 0.028(5) 0.027(4) -0.006(4)
C4 0.054(3) 0.103(6) 0.077(4) 0.039(4) -0.013(3) -0.002(4)
C15 0.055(4) 0.107(6) 0.120(6) 0.028(5) 0.030(4) 0.015(4)
C20 0.076(5) 0.111(6) 0.048(3) 0.005(3) -0.007(3) -0.017(4)
C21 0.070(4) 0.142(8) 0.082(5) 0.028(5) 0.013(4) -0.036(5)
C16 0.040(3) 0.206(12) 0.141(8) 0.083(9) -0.005(5) 0.004(5)
C12 0.063(4) 0.072(4) 0.084(4) 0.007(3) 0.014(3) -0.001(3)
C22 0.079(4) 0.069(4) 0.097(5) -0.027(4) 0.016(4) -0.036(4)
C23 0.127(7) 0.060(4) 0.127(7) -0.011(4) 0.019(6) 0.005(5)
C2 0.105(6) 0.113(7) 0.075(5) 0.000(5) -0.025(4) -0.040(6)
C3 0.112(7) 0.126(7) 0.067(4) 0.011(5) -0.033(4) -0.038(6)

loop_
_atom_type_symbol
_atom_type_description
_atom_type_scat_dispersion_real
_atom_type_scat_dispersion_imag
_atom_type_scat_source
C C 0.0181 0.0091 'International Tables Vol C Tables 4.2.6.8 and 6.1.1.4'
H H 0.0000 0.0000 'International Tables Vol C Tables 4.2.6.8 and 6.1.1.4'
N N 0.0311 0.0180 'International Tables Vol C Tables 4.2.6.8 and 6.1.1.4'
O O 0.0492 0.0322 'International Tables Vol C Tables 4.2.6.8 and 6.1.1.4'
S S 0.3331 0.5567 'International Tables Vol C Tables 4.2.6.8 and 6.1.1.4'
Cl Cl 0.3639 0.7018 'International Tables Vol C Tables 4.2.6.8 and 6.1.1.4'

loop_
_geom_angle_atom_site_label_1
_geom_angle_atom_site_label_2
_geom_angle_atom_site_label_3
_geom_angle
O2 S1 O3 117.5(4)
O2 S1 N2 109.5(3)
O3 S1 N2 109.2(3)
O2 S1 C22 110.7(4)
O3 S1 C22 112.1(4)
N2 S1 C22 95.7(3)
C6 N2 C13 119.5(4)
C6 N2 S1 123.3(3)
C13 N2 S1 112.9(3)
C7 N1 C5 118.6(5)
C7 N1 C1 117.2(5)
C5 N1 C1 118.4(5)
N2 C13 C14 115.8(5)
N2 C13 C18 106.7(4)
C14 C13 C18 104.6(5)
N2 C13 H13 109.8
C14 C13 H13 109.8
C18 C13 H13 109.8
C12 C7 N1 123.0(6)
C12 C7 C8 116.8(7)
N1 C7 C8 120.1(6)
C12 C11 C10 120.3(8)
C12 C11 H11 119.9
C10 C11 H11 119.9
O1 C6 N2 119.5(4)
O1 C6 C5 123.1(4)
N2 C6 C5 117.3(4)
N1 C5 C6 112.2(4)
N1 C5 C4 111.0(5)
C6 C5 C4 109.2(5)
N1 C5 H5 108.1
C6 C5 H5 108.1
C4 C5 H5 108.1
C9 C8 C7 120.7(8)
C9 C8 H8 119.6
C7 C8 H8 119.6
C17 C18 C22 115.1(7)
C17 C18 C19 103.3(6)
C22 C18 C19 118.6(6)
C17 C18 C13 106.1(6)
C22 C18 C13 109.2(5)
C19 C18 C13 103.3(5)
C21 C19 C15 113.2(6)
C21 C19 C20 106.3(5)
C15 C19 C20 116.2(7)
C21 C19 C18 113.5(6)
C15 C19 C18 92.1(5)
C20 C19 C18 115.4(5)
N1 C1 C2 113.3(6)
N1 C1 H1A 108.9
C2 C1 H1A 108.9
N1 C1 H1B 108.9
C2 C1 H1B 108.9
H1A C1 H1B 107.7
C13 C14 C15 101.6(6)
C13 C14 H14A 111.4
C15 C14 H14A 111.4
C13 C14 H14B 111.4
C15 C14 H14B 111.4
H14A C14 H14B 109.3
C9 C10 C11 119.2(8)
C9 C10 H10 120.4
C11 C10 H10 120.4
C18 C17 C16 100.9(8)
C18 C17 H17A 111.6
C16 C17 H17A 111.6
C18 C17 H17B 111.6
C16 C17 H17B 111.6
H17A C17 H17B 109.4
C10 C9 C8 121.5(7)
C10 C9 H9 119.3
C8 C9 H9 119.3
C3 C4 C5 113.0(6)
C3 C4 H4A 109.0
C5 C4 H4A 109.0
C3 C4 H4B 109.0
C5 C4 H4B 109.0
H4A C4 H4B 107.8
C19 C15 C14 101.3(5)
C19 C15 C16 101.4(8)
C14 C15 C16 107.6(7)
C19 C15 H15 115.0
C14 C15 H15 115.0
C16 C15 H15 115.0
C19 C20 H20A 109.5
C19 C20 H20B 109.5
H20A C20 H20B 109.5
C19 C20 H20C 109.5
H20A C20 H20C 109.5
H20B C20 H20C 109.5
C19 C21 H21A 109.5
C19 C21 H21B 109.5
H21A C21 H21B 109.5
C19 C21 H21C 109.5
H21A C21 H21C 109.5
H21B C21 H21C 109.5
C17 C16 C15 104.9(7)
C17 C16 H16A 110.8
C15 C16 H16A 110.8
C17 C16 H16B 110.8
C15 C16 H16B 110.8
H16A C16 H16B 108.8
C11 C12 C7 121.6(7)
C11 C12 H12 119.2
C7 C12 H12 119.2
C18 C22 S1 107.5(4)
C18 C22 H22A 110.2
S1 C22 H22A 110.2
C18 C22 H22B 110.2
S1 C22 H22B 110.2
H22A C22 H22B 108.5
Cl1 C23 Cl3 117.7(7)
Cl1 C23 Cl2 113.4(6)
Cl3 C23 Cl2 106.2(5)
Cl1 C23 H23 106.3
Cl3 C23 H23 106.3
Cl2 C23 H23 106.3
C3 C2 C1 126.0(9)
C3 C2 H2 117.0
C1 C2 H2 117.0
C2 C3 C4 121.0(8)
C2 C3 H3 119.5
C4 C3 H3 119.5

loop_
_geom_bond_atom_site_label_1
_geom_bond_atom_site_label_2
_geom_bond_distance
S1 O2 1.426(5)
S1 O3 1.427(6)
S1 N2 1.709(4)
S1 C22 1.783(7)
O1 C6 1.202(6)
Cl3 C23 1.724(10)
Cl2 C23 1.747(11)
Cl1 C23 1.660(11)
N2 C6 1.393(6)
N2 C13 1.474(6)
N1 C7 1.395(8)
N1 C5 1.452(7)
N1 C1 1.466(8)
C13 C14 1.502(10)
C13 C18 1.557(8)
C13 H13 0.9800
C7 C12 1.383(10)
C7 C8 1.404(8)
C11 C12 1.371(10)
C11 C10 1.394(11)
C11 H11 0.9300
C6 C5 1.527(7)
C5 C4 1.547(9)
C5 H5 0.9800
C8 C9 1.384(11)
C8 H8 0.9300
C18 C17 1.499(8)
C18 C22 1.520(10)
C18 C19 1.555(9)
C19 C21 1.533(9)
C19 C15 1.534(11)
C19 C20 1.541(8)
C1 C2 1.484(11)
C1 H1A 0.9700
C1 H1B 0.9700
C14 C15 1.555(10)
C14 H14A 0.9700
C14 H14B 0.9700
C10 C9 1.334(12)
C10 H10 0.9300
C17 C16 1.533(17)
C17 H17A 0.9700
C17 H17B 0.9700
C9 H9 0.9300
C4 C3 1.471(12)
C4 H4A 0.9700
C4 H4B 0.9700
C15 C16 1.562(15)
C15 H15 0.9800
C20 H20A 0.9600
C20 H20B 0.9600
C20 H20C 0.9600
C21 H21A 0.9600
C21 H21B 0.9600
C21 H21C 0.9600
C16 H16A 0.9700
C16 H16B 0.9700
C12 H12 0.9300
C22 H22A 0.9700
C22 H22B 0.9700
C23 H23 0.9800
C2 C3 1.277(12)
C2 H2 0.9300
C3 H3 0.9300

loop_
_geom_torsion_atom_site_label_1
_geom_torsion_atom_site_label_2
_geom_torsion_atom_site_label_3
_geom_torsion_atom_site_label_4
_geom_torsion
O2 S1 N2 C6 -52.2(5)
O3 S1 N2 C6 77.7(5)
C22 S1 N2 C6 -166.5(5)
O2 S1 N2 C13 104.3(5)
O3 S1 N2 C13 -125.8(4)
C22 S1 N2 C13 -10.0(5)
C6 N2 C13 C14 -62.2(7)
S1 N2 C13 C14 140.3(5)
C6 N2 C13 C18 -178.1(4)
S1 N2 C13 C18 24.4(6)
C5 N1 C7 C12 -1.6(8)
C1 N1 C7 C12 -154.4(6)
C5 N1 C7 C8 -178.9(5)
C1 N1 C7 C8 28.3(8)
C13 N2 C6 O1 4.7(8)
S1 N2 C6 O1 159.7(4)
C13 N2 C6 C5 -178.4(5)
S1 N2 C6 C5 -23.4(7)
C7 N1 C5 C6 -75.6(7)
C1 N1 C5 C6 76.9(6)
C7 N1 C5 C4 161.9(5)
C1 N1 C5 C4 -45.7(7)
O1 C6 C5 N1 -21.6(8)
N2 C6 C5 N1 161.6(5)
O1 C6 C5 C4 102.0(6)
N2 C6 C5 C4 -74.9(6)
C12 C7 C8 C9 -0.6(10)
N1 C7 C8 C9 176.9(7)
N2 C13 C18 C17 -154.6(6)
C14 C13 C18 C17 82.2(7)
N2 C13 C18 C22 -30.0(6)
C14 C13 C18 C22 -153.2(6)
N2 C13 C18 C19 97.1(5)
C14 C13 C18 C19 -26.1(6)
C17 C18 C19 C21 57.3(8)
C22 C18 C19 C21 -71.4(7)
C13 C18 C19 C21 167.7(6)
C17 C18 C19 C15 -59.2(7)
C22 C18 C19 C15 172.1(5)
C13 C18 C19 C15 51.2(5)
C17 C18 C19 C20 -179.6(7)
C22 C18 C19 C20 51.7(8)
C13 C18 C19 C20 -69.3(7)
C7 N1 C1 C2 175.8(6)
C5 N1 C1 C2 22.9(8)
N2 C13 C14 C15 -127.9(6)
C18 C13 C14 C15 -10.8(7)
C12 C11 C10 C9 0.5(13)
C22 C18 C17 C16 172.1(6)
C19 C18 C17 C16 41.2(8)
C13 C18 C17 C16 -67.0(7)
C11 C10 C9 C8 -0.4(13)
C7 C8 C9 C10 0.5(12)
N1 C5 C4 C3 44.4(8)
C6 C5 C4 C3 -79.8(7)
C21 C19 C15 C14 -175.2(7)
C20 C19 C15 C14 61.4(8)
C18 C19 C15 C14 -58.4(7)
C21 C19 C15 C16 -64.4(8)
C20 C19 C15 C16 172.1(6)
C18 C19 C15 C16 52.3(6)
C13 C14 C15 C19 45.0(8)
C13 C14 C15 C16 -61.0(8)
C18 C17 C16 C15 -6.2(8)
C19 C15 C16 C17 -30.8(8)
C14 C15 C16 C17 75.1(9)
C10 C11 C12 C7 -0.6(12)
N1 C7 C12 C11 -176.8(7)
C8 C7 C12 C11 0.6(10)
C17 C18 C22 S1 142.3(5)
C19 C18 C22 S1 -94.7(6)
C13 C18 C22 S1 23.1(7)
O2 S1 C22 C18 -121.5(5)
O3 S1 C22 C18 105.1(6)
N2 S1 C22 C18 -8.2(6)
N1 C1 C2 C3 2.6(13)
C1 C2 C3 C4 -1.5(16)
C5 C4 C3 C2 -22.5(12)
